data_1574444
loop_
_publ_author_name
'Metherall, Jessica P.'
'Corner, Philip A.'
'McCabe, James F.'
'Probert, Michael R.'
'Hall, Michael J.'

_publ_section_title
;
 High-throughput encapsulated nanodroplet screening for accelerated
 co-crystal discovery
;
_journal_issue 22
_journal_name_full 'Chemical Science'
_journal_page_first 9843
_journal_page_last 9853
_journal_paper_doi 10.1039/D4SC07556K
_journal_volume 16
_journal_year 2025
_chemical_formula_moiety 'C7 H4 N2 O6, C10 H8 N2'
_chemical_formula_sum 'C17 H12 N4 O6'
_chemical_formula_weight 368.31
_chemical_name_systematic '4,4'-dipyridine_3,5-dinitrobenzoic acid'
_space_group_crystal_system monoclinic
_space_group_IT_number 14
_space_group_name_Hall '-P 2ybc'
_space_group_name_H-M_alt 'P 1 21/c 1'
_atom_sites_solution_hydrogens mixed
_atom_sites_solution_primary dual
_audit_block_doi 10.5517/ccdc.csd.cc2kmbn6
_audit_creation_date 2024-07-16
_audit_creation_method
;
Olex2 1.5
(compiled 2024.02.16 svn.r378c4104 for OlexSys, GUI svn.r6928)
;
_audit_update_record
;
2024-07-18 deposited with the CCDC.	2025-04-22 downloaded from the CCDC.
;
_cell_angle_alpha 90
_cell_angle_beta 106.994(3)
_cell_angle_gamma 90
_cell_formula_units_Z 4
_cell_length_a 13.6498(5)
_cell_length_b 7.3982(2)
_cell_length_c 16.4817(5)
_cell_measurement_reflns_used 6026
_cell_measurement_temperature 150.01(10)
_cell_measurement_theta_max 77.0540
_cell_measurement_theta_min 5.0570
_cell_volume 1591.71(9)
_computing_cell_refinement 'CrysAlisPro 1.171.42.73a (Rigaku OD, 2022)'
_computing_data_collection 'CrysAlisPro 1.171.42.73a (Rigaku OD, 2022)'
_computing_data_reduction 'CrysAlisPro 1.171.42.73a (Rigaku OD, 2022)'
_computing_molecular_graphics 'Olex2 1.5 (Dolomanov et al., 2009)'
_computing_publication_material 'Olex2 1.5 (Dolomanov et al., 2009)'
_computing_structure_refinement 'SHELXL 2018/3 (Sheldrick, 2015)'
_computing_structure_solution 'SHELXT 2018/2 (Sheldrick, 2018)'
_diffrn_ambient_environment N~2~
_diffrn_ambient_temperature 150.01(10)
_diffrn_detector 'Hybrid Pixel Array Detector'
_diffrn_detector_area_resol_mean 10.0000
_diffrn_detector_type 'HyPix-Arc 100'
_diffrn_measured_fraction_theta_full 0.998
_diffrn_measured_fraction_theta_max 0.911
_diffrn_measurement_details
;
List of Runs (angles in degrees, time in seconds):

  # Type    Start    End  Width  t~exp~   \w     \q     \k     \f   Frames
#--------------------------------------------------------------------------
  1  \w     35.00  69.00   0.50    0.71    --  108.00 -61.00 150.00   68
  2  \w     25.00  54.00   0.50    0.71    --   96.11 -61.00  90.00   58
  3  \w     80.00 105.00   0.50    0.71    --  108.00 -77.00  60.00   50
  4  \w     24.00  51.00   0.50    0.71    --   96.11 -45.00 120.00   54
  5  \w    -25.00  42.00   0.50    0.71    --   48.76 -38.00  90.00  134
  6  \w     25.00  67.00   0.50    0.71    --   96.11 -61.00 -60.00   84
  7  \w     39.00  65.00   0.50    0.71    --  108.00 -61.00 -90.00   52
  8  \w     38.00  97.00   0.50    0.71    --   48.76  19.00  48.00  118
  9  \w     59.00 133.00   0.50    0.71    --   96.11  19.00  48.00  148
 10  \w    116.00 143.00   0.50    0.71    --  108.00  19.00  48.00   54
 11  \w   -127.00 -13.00   0.50    0.71    --  -49.57 -19.00-119.00  228
 12  \w   -157.00 -51.00   0.50    0.71    --  -92.01 -19.00-119.00  212
 13  \w    -23.00   2.00   0.50    0.71    --  -49.57  19.00  48.00   50
 14  \w    -50.00 -15.00   0.50    0.71    --  -92.01  45.00  60.00   70
 15  \w   -104.00 -27.00   0.50    0.71    --  -92.01  77.00-120.00  154
 16  \w    -49.00 -24.00   0.50    0.71    --  -92.01  45.00-150.00   50
 17  \w    -71.00 -18.00   0.50    0.71    --  -92.01  61.00-180.00  106
 18  \w     52.00  78.00   0.50    0.71    --  108.00 -95.00-150.00   52
;
_diffrn_measurement_device 'four-circle diffractometer'
_diffrn_measurement_device_type 'XtaLAB Synergy, Single source at home/near, HyPix-Arc 100'
_diffrn_measurement_method '\w scans'
_diffrn_orient_matrix_type 'CrysAlisPro convention (1999,Acta A55,543-557)'
_diffrn_orient_matrix_UB_11 -0.0278363000
_diffrn_orient_matrix_UB_12 0.0440429000
_diffrn_orient_matrix_UB_13 -0.0954143000
_diffrn_orient_matrix_UB_21 0.1124871000
_diffrn_orient_matrix_UB_22 -0.0298403000
_diffrn_orient_matrix_UB_23 0.0020469000
_diffrn_orient_matrix_UB_31 -0.0228286000
_diffrn_orient_matrix_UB_32 -0.2011018000
_diffrn_orient_matrix_UB_33 -0.0211435000
_diffrn_radiation_monochromator mirror
_diffrn_radiation_probe x-ray
_diffrn_radiation_type 'Cu K\a'
_diffrn_radiation_wavelength 1.54184
_diffrn_reflns_av_R_equivalents 0.0267
_diffrn_reflns_av_unetI/netI 0.0295
_diffrn_reflns_Laue_measured_fraction_full 0.998
_diffrn_reflns_Laue_measured_fraction_max 0.911
_diffrn_reflns_limit_h_max 16
_diffrn_reflns_limit_h_min -16
_diffrn_reflns_limit_k_max 3
_diffrn_reflns_limit_k_min -9
_diffrn_reflns_limit_l_max 20
_diffrn_reflns_limit_l_min -19
_diffrn_reflns_number 9803
_diffrn_reflns_point_group_measured_fraction_full 0.998
_diffrn_reflns_point_group_measured_fraction_max 0.911
_diffrn_reflns_theta_full 67.684
_diffrn_reflns_theta_max 77.811
_diffrn_reflns_theta_min 3.386
_diffrn_source 'micro-focus sealed X-ray tube'
_diffrn_source_target Cu
_diffrn_source_type 'PhotonJet (Cu) X-ray Source'
_exptl_absorpt_coefficient_mu 1.018
_exptl_absorpt_correction_T_max 1.00000
_exptl_absorpt_correction_T_min 0.74599
_exptl_absorpt_correction_type multi-scan
_exptl_absorpt_process_details
;
CrysAlisPro 1.171.42.73a (Rigaku Oxford Diffraction, 2022)
Empirical absorption correction using spherical harmonics,
implemented in SCALE3 ABSPACK scaling algorithm.
;
_exptl_crystal_colour 'clear light colourless'
_exptl_crystal_colour_lustre clear
_exptl_crystal_colour_modifier light
_exptl_crystal_colour_primary colourless
_exptl_crystal_density_diffrn 1.537
_exptl_crystal_description plate
_exptl_crystal_F_000 760
_exptl_crystal_preparation
;
Crystallised from a saturated solution of 4,4'-bipyridine
and 3,5-dinitrobenzoic acid (1:1) in MeNO2.
;
_exptl_crystal_recrystallization_method
'High-throughput screening via the ENaCt co-crystallisationprotocol using SPT Labtech mosquito.'
_exptl_crystal_size_max 0.34
_exptl_crystal_size_mid 0.22
_exptl_crystal_size_min 0.077
_refine_diff_density_max 0.352
_refine_diff_density_min -0.307
_refine_diff_density_rms 0.055
_refine_ls_extinction_coef 0.0012(3)
_refine_ls_extinction_expression Fc^*^=kFc[1+0.001xFc^2^\l^3^/sin(2\q)]^-1/4^
_refine_ls_extinction_method 'SHELXL-2018/3 (Sheldrick 2018)'
_refine_ls_goodness_of_fit_ref 1.045
_refine_ls_hydrogen_treatment mixed
_refine_ls_matrix_type full
_refine_ls_number_parameters 248
_refine_ls_number_reflns 3096
_refine_ls_number_restraints 196
_refine_ls_restrained_S_all 1.015
_refine_ls_R_factor_all 0.0476
_refine_ls_R_factor_gt 0.0422
_refine_ls_shift/su_max 0.001
_refine_ls_shift/su_mean 0.000
_refine_ls_structure_factor_coef Fsqd
_refine_ls_weighting_details 'w=1/[\s^2^(Fo^2^)+(0.0797P)^2^+0.2949P] where P=(Fo^2^+2Fc^2^)/3'
_refine_ls_weighting_scheme calc
_refine_ls_wR_factor_gt 0.1187
_refine_ls_wR_factor_ref 0.1243
_reflns_Friedel_coverage 0.000
_reflns_number_gt 2664
_reflns_number_total 3096
_reflns_threshold_expression 'I > 2\s(I)'
_cod_data_source_file d4sc07556k2.cif
_cod_data_source_block 44-bipyridine_35-dinitrobenzoicacid
_cod_depositor_comments 'Adding full bibliography for 1574434--1574463.cif.'
_cod_database_code 1574444
_shelx_shelxl_version_number 2018/3
_chemical_oxdiff_formula 'C10 H12 O2 N4'
_shelx_space_group_comment
;
The symmetry employed for this shelxl refinement is uniquely defined
by the following loop, which should always be used as a source of
symmetry information in preference to the above space-group names.
They are only intended as comments.
;
_shelx_estimated_absorpt_t_max 0.926
_shelx_estimated_absorpt_t_min 0.585
_olex2_refinement_description
;
1. Fixed Uiso
 At 1.2 times of:
  All C(H) groups, All O(H) groups
2. Restrained distances
 O6A-H6A
 0.9 with sigma of 0.02
3. Rigid body (RIGU) restrains
 All non-hydrogen atoms
 with sigma for 1-2 distances of 0.004 and sigma for 1-3 distances of 0.004
4.a Aromatic/amide H refined with riding coordinates:
 C2A(H2A), C2B(H2B), C3B(H3B), C4A(H4A), C4B(H4B), C5B(H5B), C6A(H6AA),
 C7B(H7B), C8B(H8B), C9B(H9B), C10B(H10B)
;
_olex2_exptl_crystal_mounting_method
;
Crystal mounted using inert oil from the encapsulation
crystallisation technique onto a MiTeGen Kapton
micromount.
;
_olex2_submission_original_sample_id '4,4'-bipyridine_3,5-dinitrobenzoic acid'
_olex2_submission_special_instructions 'No special instructions were received'
_oxdiff_exptl_absorpt_empirical_details
;
Empirical correction (ABSPACK) includes:
- Absorption correction using spherical harmonics
- Frame scaling
;
_oxdiff_exptl_absorpt_empirical_full_max 1.311
_oxdiff_exptl_absorpt_empirical_full_min 0.616

loop_
_space_group_symop_operation_xyz
'x, y, z'
'-x, y+1/2, -z+1/2'
'-x, -y, -z'
'x, -y-1/2, z-1/2'

loop_
_atom_site_label
_atom_site_type_symbol
_atom_site_fract_x
_atom_site_fract_y
_atom_site_fract_z
_atom_site_U_iso_or_equiv
_atom_site_adp_type
_atom_site_occupancy
_atom_site_site_symmetry_order
_atom_site_calc_flag
_atom_site_refinement_flags_posn
_atom_site_refinement_flags_adp
_atom_site_refinement_flags_occupancy
_atom_site_disorder_assembly
_atom_site_disorder_group
O1A O 0.69535(8) 0.04325(15) 0.59758(6) 0.0354(3) Uani 1 1 d . . . . .
O2A O 0.77513(8) 0.13673(17) 0.50944(7) 0.0408(3) Uani 1 1 d . . . . .
O3A O 0.57712(8) 0.43948(19) 0.25022(7) 0.0464(3) Uani 1 1 d . . . . .
O4A O 0.42158(10) 0.5159(2) 0.23813(8) 0.0564(4) Uani 1 1 d . . . . .
O5A O 0.25922(8) 0.38613(16) 0.45842(6) 0.0366(3) Uani 1 1 d . . . . .
O6A O 0.35168(8) 0.23263(16) 0.57267(7) 0.0372(3) Uani 1 1 d D . . . .
H6A H 0.2928(12) 0.245(3) 0.5954(11) 0.045 Uiso 1 1 d D U . . .
N1A N 0.69837(9) 0.12574(17) 0.53367(7) 0.0292(3) Uani 1 1 d . . . . .
N1B N 0.20415(9) 0.23570(17) 0.63658(8) 0.0319(3) Uani 1 1 d . . . . .
N2A N 0.50292(10) 0.44801(17) 0.27718(8) 0.0321(3) Uani 1 1 d . . . . .
N2B N -0.18318(10) 0.22485(18) 0.84272(8) 0.0351(3) Uani 1 1 d . . . . .
C1A C 0.43085(10) 0.30159(19) 0.46820(9) 0.0256(3) Uani 1 1 d . . . . .
C1B C 0.05272(11) 0.23300(18) 0.71834(9) 0.0248(3) Uani 1 1 d . . . . .
C2A C 0.52075(10) 0.21881(18) 0.51578(8) 0.0256(3) Uani 1 1 d . . . . .
H2A H 0.525129 0.165706 0.569205 0.031 Uiso 1 1 calc R U . . .
C2B C 0.03158(11) 0.1773(2) 0.63403(9) 0.0287(3) Uani 1 1 d . . . . .
H2B H -0.035345 0.138560 0.603309 0.034 Uiso 1 1 calc R U . . .
C3A C 0.60396(10) 0.21547(19) 0.48352(8) 0.0259(3) Uani 1 1 d . . . . .
C3B C 0.10921(11) 0.1792(2) 0.59582(9) 0.0320(3) Uani 1 1 d . . . . .
H3B H 0.094820 0.139049 0.538784 0.038 Uiso 1 1 calc R U . . .
C4A C 0.60265(10) 0.29008(19) 0.40597(8) 0.0263(3) Uani 1 1 d . . . . .
H4A H 0.660706 0.287318 0.385292 0.032 Uiso 1 1 calc R U . . .
C4B C 0.22439(11) 0.2912(2) 0.71698(9) 0.0308(3) Uani 1 1 d . . . . .
H4B H 0.291345 0.333359 0.745501 0.037 Uiso 1 1 calc R U . . .
C5A C 0.51105(10) 0.36870(19) 0.36086(8) 0.0262(3) Uani 1 1 d . . . . .
C5B C 0.15162(11) 0.28950(19) 0.76005(9) 0.0279(3) Uani 1 1 d . . . . .
H5B H 0.169022 0.326627 0.817689 0.033 Uiso 1 1 calc R U . . .
C6A C 0.42569(10) 0.37669(19) 0.39011(8) 0.0261(3) Uani 1 1 d . . . . .
H6AA H 0.364474 0.432932 0.357012 0.031 Uiso 1 1 calc R U . . .
C6B C -0.02804(10) 0.23312(19) 0.76199(9) 0.0255(3) Uani 1 1 d . . . . .
C7A C 0.33760(10) 0.31116(19) 0.50001(8) 0.0274(3) Uani 1 1 d . . . . .
C7B C -0.00680(11) 0.1820(2) 0.84691(9) 0.0290(3) Uani 1 1 d . . . . .
H7B H 0.060760 0.149699 0.879029 0.035 Uiso 1 1 calc R U . . .
C8B C -0.08653(12) 0.1794(2) 0.88350(9) 0.0335(3) Uani 1 1 d . . . . .
H8B H -0.071369 0.143081 0.941132 0.040 Uiso 1 1 calc R U . . .
C9B C -0.20205(12) 0.2776(2) 0.76225(10) 0.0331(3) Uani 1 1 d . . . . .
H9B H -0.269908 0.313201 0.732463 0.040 Uiso 1 1 calc R U . . .
C10B C -0.12807(11) 0.28347(19) 0.71932(9) 0.0290(3) Uani 1 1 d . . . . .
H10B H -0.145632 0.321305 0.661777 0.035 Uiso 1 1 calc R U . . .

loop_
_atom_site_aniso_label
_atom_site_aniso_U_11
_atom_site_aniso_U_22
_atom_site_aniso_U_33
_atom_site_aniso_U_23
_atom_site_aniso_U_13
_atom_site_aniso_U_12
O1A 0.0317(6) 0.0445(6) 0.0301(5) 0.0054(4) 0.0091(4) 0.0024(5)
O2A 0.0223(5) 0.0643(8) 0.0394(6) 0.0034(5) 0.0148(4) 0.0051(5)
O3A 0.0326(6) 0.0739(9) 0.0413(6) 0.0161(6) 0.0240(5) 0.0036(5)
O4A 0.0458(7) 0.0855(10) 0.0458(7) 0.0310(7) 0.0259(6) 0.0297(7)
O5A 0.0245(5) 0.0523(7) 0.0360(6) -0.0009(5) 0.0135(4) 0.0039(5)
O6A 0.0285(6) 0.0542(7) 0.0360(6) 0.0073(5) 0.0207(5) 0.0035(5)
N1A 0.0249(6) 0.0356(7) 0.0282(6) -0.0040(5) 0.0094(5) 0.0000(5)
N1B 0.0270(6) 0.0400(7) 0.0337(6) 0.0045(5) 0.0167(5) 0.0020(5)
N2A 0.0308(6) 0.0383(7) 0.0319(6) 0.0054(5) 0.0164(5) 0.0024(5)
N2B 0.0306(7) 0.0431(7) 0.0383(7) -0.0060(6) 0.0207(5) -0.0036(5)
C1A 0.0233(7) 0.0289(7) 0.0280(7) -0.0042(5) 0.0126(5) -0.0033(5)
C1B 0.0233(7) 0.0263(7) 0.0277(7) 0.0009(5) 0.0121(5) 0.0005(5)
C2A 0.0259(7) 0.0292(7) 0.0240(6) -0.0030(5) 0.0109(5) -0.0034(5)
C2B 0.0229(7) 0.0362(8) 0.0287(7) -0.0027(6) 0.0103(5) -0.0011(6)
C3A 0.0212(6) 0.0307(7) 0.0265(7) -0.0032(5) 0.0085(5) -0.0016(5)
C3B 0.0295(7) 0.0411(8) 0.0290(7) -0.0006(6) 0.0141(6) 0.0013(6)
C4A 0.0232(7) 0.0308(7) 0.0287(7) -0.0041(5) 0.0135(5) -0.0033(5)
C4B 0.0215(7) 0.0386(8) 0.0337(7) 0.0049(6) 0.0104(6) -0.0013(6)
C5A 0.0264(7) 0.0294(7) 0.0259(6) -0.0006(5) 0.0128(5) -0.0025(5)
C5B 0.0248(7) 0.0338(8) 0.0270(7) 0.0010(5) 0.0107(5) -0.0011(6)
C6A 0.0229(6) 0.0292(7) 0.0277(7) -0.0021(5) 0.0096(5) -0.0003(5)
C6B 0.0247(7) 0.0268(7) 0.0286(7) -0.0043(5) 0.0132(6) -0.0029(5)
C7A 0.0236(7) 0.0329(7) 0.0287(7) -0.0047(5) 0.0125(5) -0.0034(5)
C7B 0.0264(7) 0.0335(7) 0.0294(7) -0.0026(6) 0.0115(6) -0.0011(6)
C8B 0.0344(8) 0.0407(8) 0.0301(7) -0.0036(6) 0.0168(6) -0.0030(6)
C9B 0.0252(7) 0.0388(8) 0.0388(8) -0.0042(6) 0.0149(6) 0.0006(6)
C10B 0.0262(7) 0.0332(7) 0.0305(7) -0.0027(6) 0.0128(6) -0.0018(6)

loop_
_atom_type_symbol
_atom_type_description
_atom_type_scat_dispersion_real
_atom_type_scat_dispersion_imag
_atom_type_scat_source
C C 0.0181 0.0091 'International Tables Vol C Tables 4.2.6.8 and 6.1.1.4'
H H 0.0000 0.0000 'International Tables Vol C Tables 4.2.6.8 and 6.1.1.4'
N N 0.0311 0.0180 'International Tables Vol C Tables 4.2.6.8 and 6.1.1.4'
O O 0.0492 0.0322 'International Tables Vol C Tables 4.2.6.8 and 6.1.1.4'

loop_
_citation_id
_citation_doi
_citation_year
1 10.26434/chemrxiv-2024-40s32 2024

loop_
_geom_angle_atom_site_label_1
_geom_angle_atom_site_label_2
_geom_angle_atom_site_label_3
_geom_angle
_geom_angle_site_symmetry_1
_geom_angle_site_symmetry_3
_geom_angle_publ_flag
C7A O6A H6A 113.1(11) . . ?
O1A N1A C3A 117.57(11) . . ?
O2A N1A O1A 123.87(12) . . ?
O2A N1A C3A 118.56(11) . . ?
C4B N1B C3B 118.82(12) . . ?
O3A N2A C5A 118.48(12) . . ?
O4A N2A O3A 123.67(12) . . ?
O4A N2A C5A 117.84(11) . . ?
C9B N2B C8B 116.68(12) . . ?
C2A C1A C7A 121.22(12) . . ?
C6A C1A C2A 119.84(12) . . ?
C6A C1A C7A 118.94(12) . . ?
C2B C1B C6B 121.10(12) . . ?
C5B C1B C2B 118.03(12) . . ?
C5B C1B C6B 120.87(12) . . ?
C1A C2A H2A 120.7 . . ?
C3A C2A C1A 118.55(13) . . ?
C3A C2A H2A 120.7 . . ?
C1B C2B H2B 120.4 . . ?
C3B C2B C1B 119.18(13) . . ?
C3B C2B H2B 120.4 . . ?
C2A C3A N1A 118.26(12) . . ?
C4A C3A N1A 118.08(12) . . ?
C4A C3A C2A 123.65(13) . . ?
N1B C3B C2B 122.18(13) . . ?
N1B C3B H3B 118.9 . . ?
C2B C3B H3B 118.9 . . ?
C3A C4A H4A 122.3 . . ?
C5A C4A C3A 115.40(12) . . ?
C5A C4A H4A 122.3 . . ?
N1B C4B H4B 118.8 . . ?
N1B C4B C5B 122.42(13) . . ?
C5B C4B H4B 118.8 . . ?
C4A C5A N2A 118.68(12) . . ?
C4A C5A C6A 123.43(13) . . ?
C6A C5A N2A 117.89(12) . . ?
C1B C5B H5B 120.3 . . ?
C4B C5B C1B 119.35(13) . . ?
C4B C5B H5B 120.3 . . ?
C1A C6A C5A 119.12(13) . . ?
C1A C6A H6AA 120.4 . . ?
C5A C6A H6AA 120.4 . . ?
C7B C6B C1B 121.37(13) . . ?
C10B C6B C1B 120.93(12) . . ?
C10B C6B C7B 117.70(13) . . ?
O5A C7A O6A 126.28(13) . . ?
O5A C7A C1A 120.94(12) . . ?
O6A C7A C1A 112.78(12) . . ?
C6B C7B H7B 120.7 . . ?
C8B C7B C6B 118.64(13) . . ?
C8B C7B H7B 120.7 . . ?
N2B C8B C7B 124.14(13) . . ?
N2B C8B H8B 117.9 . . ?
C7B C8B H8B 117.9 . . ?
N2B C9B H9B 118.1 . . ?
N2B C9B C10B 123.81(14) . . ?
C10B C9B H9B 118.1 . . ?
C6B C10B C9B 119.01(13) . . ?
C6B C10B H10B 120.5 . . ?
C9B C10B H10B 120.5 . . ?

loop_
_geom_bond_atom_site_label_1
_geom_bond_atom_site_label_2
_geom_bond_distance
_geom_bond_site_symmetry_2
_geom_bond_publ_flag
O1A N1A 1.2285(15) . ?
O2A N1A 1.2281(15) . ?
O3A N2A 1.2208(16) . ?
O4A N2A 1.2172(17) . ?
O5A C7A 1.2220(18) . ?
O6A H6A 0.985(15) . ?
O6A C7A 1.2939(17) . ?
N1A C3A 1.4703(18) . ?
N1B C3B 1.3404(19) . ?
N1B C4B 1.3366(19) . ?
N2A C5A 1.4728(17) . ?
N2B C8B 1.337(2) . ?
N2B C9B 1.333(2) . ?
C1A C2A 1.3905(19) . ?
C1A C6A 1.3847(19) . ?
C1A C7A 1.5133(17) . ?
C1B C2B 1.3964(19) . ?
C1B C5B 1.3883(19) . ?
C1B C6B 1.4821(18) . ?
C2A H2A 0.9500 . ?
C2A C3A 1.3880(19) . ?
C2B H2B 0.9500 . ?
C2B C3B 1.3819(19) . ?
C3A C4A 1.3875(19) . ?
C3B H3B 0.9500 . ?
C4A H4A 0.9500 . ?
C4A C5A 1.382(2) . ?
C4B H4B 0.9500 . ?
C4B C5B 1.3794(19) . ?
C5A C6A 1.3862(19) . ?
C5B H5B 0.9500 . ?
C6A H6AA 0.9500 . ?
C6B C7B 1.396(2) . ?
C6B C10B 1.392(2) . ?
C7B H7B 0.9500 . ?
C7B C8B 1.3900(19) . ?
C8B H8B 0.9500 . ?
C9B H9B 0.9500 . ?
C9B C10B 1.393(2) . ?
C10B H10B 0.9500 . ?

loop_
_geom_torsion_atom_site_label_1
_geom_torsion_atom_site_label_2
_geom_torsion_atom_site_label_3
_geom_torsion_atom_site_label_4
_geom_torsion
_geom_torsion_site_symmetry_1
_geom_torsion_site_symmetry_2
_geom_torsion_site_symmetry_3
_geom_torsion_site_symmetry_4
_geom_torsion_publ_flag
O1A N1A C3A C2A 6.90(18) . . . . ?
O1A N1A C3A C4A -172.27(12) . . . . ?
O2A N1A C3A C2A -173.34(13) . . . . ?
O2A N1A C3A C4A 7.48(19) . . . . ?
O3A N2A C5A C4A 0.9(2) . . . . ?
O3A N2A C5A C6A -178.96(13) . . . . ?
O4A N2A C5A C4A 179.65(14) . . . . ?
O4A N2A C5A C6A -0.2(2) . . . . ?
N1A C3A C4A C5A 178.52(11) . . . . ?
N1B C4B C5B C1B -1.8(2) . . . . ?
N2A C5A C6A C1A 179.36(12) . . . . ?
N2B C9B C10B C6B -0.5(2) . . . . ?
C1A C2A C3A N1A -179.25(12) . . . . ?
C1A C2A C3A C4A -0.1(2) . . . . ?
C1B C2B C3B N1B -1.1(2) . . . . ?
C1B C6B C7B C8B -177.97(13) . . . . ?
C1B C6B C10B C9B 178.52(13) . . . . ?
C2A C1A C6A C5A -0.3(2) . . . . ?
C2A C1A C7A O5A 179.05(13) . . . . ?
C2A C1A C7A O6A -1.32(19) . . . . ?
C2A C3A C4A C5A -0.6(2) . . . . ?
C2B C1B C5B C4B 0.9(2) . . . . ?
C2B C1B C6B C7B 141.34(15) . . . . ?
C2B C1B C6B C10B -38.31(19) . . . . ?
C3A C4A C5A N2A -178.91(12) . . . . ?
C3A C4A C5A C6A 0.9(2) . . . . ?
C3B N1B C4B C5B 1.1(2) . . . . ?
C4A C5A C6A C1A -0.5(2) . . . . ?
C4B N1B C3B C2B 0.3(2) . . . . ?
C5B C1B C2B C3B 0.5(2) . . . . ?
C5B C1B C6B C7B -39.07(19) . . . . ?
C5B C1B C6B C10B 141.28(15) . . . . ?
C6A C1A C2A C3A 0.62(19) . . . . ?
C6A C1A C7A O5A -1.1(2) . . . . ?
C6A C1A C7A O6A 178.53(12) . . . . ?
C6B C1B C2B C3B -179.94(13) . . . . ?
C6B C1B C5B C4B -178.67(13) . . . . ?
C6B C7B C8B N2B -0.7(2) . . . . ?
C7A C1A C2A C3A -179.53(12) . . . . ?
C7A C1A C6A C5A 179.80(12) . . . . ?
C7B C6B C10B C9B -1.1(2) . . . . ?
C8B N2B C9B C10B 1.5(2) . . . . ?
C9B N2B C8B C7B -0.8(2) . . . . ?
C10B C6B C7B C8B 1.7(2) . . . . ?
